data_4333843
loop_
_publ_author_name
'Li-Li Liang'
'Xin-Long Ni'
'Yi Zhao'
'Kai Chen'
'Xin Xiao'
'Yun-Qian Zhang'
'Carl Redshaw'
'Qian-Jiang Zhu'
'Sai-Feng Xue'
'Zhu Tao'

_publ_section_title
;
 Construction of Cucurbit[7]uril Based Tubular Nanochannels Incorporating
 Associated [CdCl4]2- and Lanthanide Ions
;
_journal_name_full 'Inorganic Chemistry'
_journal_page_first 1909
_journal_page_last 1915
_journal_paper_doi 10.1021/ic302145j
_journal_volume 52
_journal_year 2013
_chemical_formula_moiety 'C42 H42 N28 O24 Gd2, CdCl4, 4Cl, 43(H2 O)'
_chemical_formula_sum 'C42 H148 Cd Cl8 Gd2 N28 O67'
_chemical_formula_weight 2828.38
_chemical_name_systematic
;
 ?
;
_space_group_IT_number 2
_symmetry_cell_setting triclinic
_symmetry_space_group_name_Hall '-P 1'
_symmetry_space_group_name_H-M 'P -1'
_atom_sites_solution_hydrogens geom
_atom_sites_solution_primary direct
_atom_sites_solution_secondary difmap
_audit_creation_method SHELXL-97
_cell_angle_alpha 97.596(6)
_cell_angle_beta 113.544(5)
_cell_angle_gamma 111.349(5)
_cell_formula_units_Z 2
_cell_length_a 16.973(3)
_cell_length_b 17.159(2)
_cell_length_c 20.322(3)
_cell_measurement_temperature 223(2)
_cell_volume 4779.0(13)
_computing_structure_refinement 'SHELXL-97 (Sheldrick, 1997)'
_diffrn_ambient_temperature 223(2)
_diffrn_measured_fraction_theta_full 0.979
_diffrn_measured_fraction_theta_max 0.979
_diffrn_measurement_device_type 'Bruker CCD Area Detector'
_diffrn_measurement_method '\f and \w scan'
_diffrn_radiation_monochromator graphite
_diffrn_radiation_source 'fine-focus sealed tube'
_diffrn_radiation_type MoK\a
_diffrn_radiation_wavelength 0.71073
_diffrn_reflns_av_R_equivalents 0.0865
_diffrn_reflns_av_sigmaI/netI 0.1038
_diffrn_reflns_limit_h_max 20
_diffrn_reflns_limit_h_min -19
_diffrn_reflns_limit_k_max 20
_diffrn_reflns_limit_k_min -19
_diffrn_reflns_limit_l_max 19
_diffrn_reflns_limit_l_min -24
_diffrn_reflns_number 49542
_diffrn_reflns_theta_full 25.05
_diffrn_reflns_theta_max 25.05
_diffrn_reflns_theta_min 1.16
_exptl_absorpt_coefficient_mu 1.946
_exptl_absorpt_correction_T_max 0.7723
_exptl_absorpt_correction_T_min 0.6854
_exptl_absorpt_correction_type multi-scan
_exptl_absorpt_process_details 'SADABS (Bruker, 2008)'
_exptl_crystal_colour colorless
_exptl_crystal_density_diffrn 1.965
_exptl_crystal_description block
_exptl_crystal_F_000 2888
_exptl_crystal_size_max 0.21
_exptl_crystal_size_mid 0.16
_exptl_crystal_size_min 0.14
_platon_squeeze_details
;
;
_refine_diff_density_max 4.871
_refine_diff_density_min -2.626
_refine_diff_density_rms 0.308
_refine_ls_extinction_method none
_refine_ls_goodness_of_fit_ref 1.012
_refine_ls_hydrogen_treatment constr
_refine_ls_matrix_type full
_refine_ls_number_parameters 966
_refine_ls_number_reflns 16598
_refine_ls_number_restraints 420
_refine_ls_restrained_S_all 1.000
_refine_ls_R_factor_all 0.1157
_refine_ls_R_factor_gt 0.0971
_refine_ls_shift/su_max 0.001
_refine_ls_shift/su_mean 0.000
_refine_ls_structure_factor_coef Fsqd
_refine_ls_weighting_details 'calc w=1/[\s^2^(Fo^2^)+(0.2000P)^2^+0.0000P] where P=(Fo^2^+2Fc^2^)/3'
_refine_ls_weighting_scheme calc
_refine_ls_wR_factor_gt 0.2583
_refine_ls_wR_factor_ref 0.2757
_reflns_number_gt 11928
_reflns_number_total 16598
_reflns_threshold_expression >2sigma(I)
_cod_data_source_file ic302145j_si_001_13.cif
_cod_data_source_block p07
_cod_depositor_comments
;
The following automatic conversions were performed:

'_refine_ls_hydrogen_treatment' value 'contr' was replaced with the
value 'constr' as specified in the replacement file
'src/cod-tools/trunk/data/replacement-values/replacement_values.lst'.

Automatic conversion script
Id: cif_fix_values 5376 2017-05-30 11:51:03Z andrius 
;
_cod_original_cell_volume 4779.2(12)
_cod_database_code 4333843

loop_
_symmetry_equiv_pos_as_xyz
'x, y, z'
'-x, -y, -z'

loop_
_atom_site_label
_atom_site_type_symbol
_atom_site_fract_x
_atom_site_fract_y
_atom_site_fract_z
_atom_site_U_iso_or_equiv
_atom_site_adp_type
_atom_site_occupancy
_atom_site_symmetry_multiplicity
_atom_site_calc_flag
_atom_site_refinement_flags
_atom_site_disorder_assembly
_atom_site_disorder_group
Gd1 Gd 0.85948(3) 1.13638(3) 0.56423(3) 0.01847(17) Uani 1 1 d . . .
Gd2 Gd 0.35353(3) 0.54905(3) 0.11878(3) 0.01933(18) Uani 1 1 d . . .
Cd1 Cd 0.76162(6) 0.45727(6) 0.61575(5) 0.0379(3) Uani 1 1 d . . .
Cl1 Cl 0.6799(3) 0.2979(2) 0.5512(2) 0.0514(9) Uani 1 1 d . . .
Cl2 Cl 0.8353(3) 0.4996(2) 0.75429(19) 0.0476(8) Uani 1 1 d . . .
Cl3 Cl 0.6347(2) 0.5036(2) 0.5722(2) 0.0489(8) Uani 1 1 d . . .
Cl4 Cl 0.8909(2) 0.5290(2) 0.5856(2) 0.0477(8) Uani 1 1 d . . .
Cl5 Cl 0.8199(3) 0.3008(3) 0.3895(3) 0.0730(12) Uani 1 1 d . . .
Cl6 Cl 0.2108(3) 0.8464(3) 0.0355(3) 0.0679(12) Uani 1 1 d . . .
Cl7 Cl 0.8250(10) 0.7073(16) 0.2053(10) 0.263(14) Uani 0.647(12) 1 d P A 1
Cl8 Cl 0.6747(11) 0.7833(18) 0.3031(11) 0.276(15) Uani 0.630(10) 1 d P B 1
Cl7' Cl 0.7245(6) 0.6772(4) 0.1026(4) 0.029(3) Uani 0.353(12) 1 d P A 2
Cl8' Cl 0.7788(4) 0.9100(3) 0.3402(3) 0.010(2) Uani 0.370(10) 1 d P B 2
N1 N 0.6188(6) 0.9789(5) 0.3341(5) 0.0228(18) Uani 1 1 d U . .
N2 N 0.5899(6) 0.9011(5) 0.4075(5) 0.0178(17) Uani 1 1 d U . .
N3 N 0.4844(6) 0.8539(5) 0.2228(5) 0.0176(17) Uani 1 1 d U . .
N4 N 0.4506(6) 0.7770(5) 0.2963(5) 0.0186(17) Uani 1 1 d U . .
N5 N 0.6117(6) 0.7846(5) 0.4578(5) 0.0217(18) Uani 1 1 d U . .
N6 N 0.6768(6) 0.6935(5) 0.4724(5) 0.0234(18) Uani 1 1 d U . .
N7 N 0.4611(6) 0.6662(5) 0.3527(5) 0.0240(19) Uani 1 1 d U . .
N8 N 0.5289(6) 0.5769(5) 0.3662(5) 0.0263(19) Uani 1 1 d U . .
N9 N 0.7669(6) 0.6191(5) 0.4569(5) 0.0199(17) Uani 1 1 d U . .
N10 N 0.8551(6) 0.5732(5) 0.4217(5) 0.0207(18) Uani 1 1 d U . .
N11 N 0.6169(6) 0.4995(5) 0.3483(5) 0.0213(18) Uani 1 1 d U . .
N12 N 0.7073(6) 0.4631(5) 0.3084(5) 0.0218(18) Uani 1 1 d U . .
N13 N 0.9502(6) 0.5660(5) 0.3602(5) 0.0222(18) Uani 1 1 d U . .
N14 N 1.0244(6) 0.6032(5) 0.2943(5) 0.0196(17) Uani 1 1 d U . .
N15 N 0.8026(6) 0.4632(5) 0.2456(5) 0.0222(18) Uani 1 1 d U . .
N16 N 0.8760(6) 0.5008(5) 0.1781(5) 0.0218(18) Uani 1 1 d U . .
N17 N 1.0513(5) 0.6983(5) 0.2196(4) 0.0136(16) Uani 1 1 d U . .
N18 N 1.0292(6) 0.8030(5) 0.1749(5) 0.0201(17) Uani 1 1 d U . .
N19 N 0.9095(6) 0.5882(5) 0.0991(5) 0.0203(18) Uani 1 1 d U . .
N20 N 0.8959(6) 0.6960(5) 0.0541(5) 0.0199(17) Uani 1 1 d U . .
N21 N 0.9722(7) 0.9130(6) 0.1579(5) 0.030(2) Uani 1 1 d U . .
N22 N 0.8891(6) 0.9831(5) 0.1654(5) 0.0254(19) Uani 1 1 d U . .
N23 N 0.8352(6) 0.8032(5) 0.0397(5) 0.0223(18) Uani 1 1 d U . .
N24 N 0.7477(6) 0.8687(5) 0.0524(5) 0.0259(19) Uani 1 1 d U . .
N25 N 0.7822(6) 1.0163(5) 0.2023(5) 0.0263(19) Uani 1 1 d U . .
N26 N 0.6909(6) 1.0194(6) 0.2548(5) 0.028(2) Uani 1 1 d U . .
N27 N 0.6403(6) 0.9060(6) 0.0863(5) 0.028(2) Uani 1 1 d U . .
N28 N 0.5527(7) 0.8987(6) 0.1433(5) 0.029(2) Uani 1 1 d U . .
O1 O 0.7452(5) 1.0080(4) 0.4519(4) 0.0227(16) Uani 1 1 d . . .
O2 O 0.7765(5) 0.8424(5) 0.5080(5) 0.0343(19) Uani 1 1 d . . .
O3 O 0.9224(6) 0.7136(5) 0.4983(5) 0.037(2) Uani 1 1 d . . .
O4 O 1.0696(5) 0.7086(4) 0.4019(4) 0.0295(18) Uani 1 1 d . . .
O5 O 1.0925(5) 0.8272(4) 0.3031(4) 0.0223(15) Uani 1 1 d . . .
O6 O 1.0173(6) 1.0011(5) 0.2752(4) 0.041(2) Uani 1 1 d . . .
O7 O 0.8532(5) 1.0597(5) 0.3327(4) 0.039(2) Uani 1 1 d . . .
O8 O 0.4107(5) 0.7017(4) 0.1770(4) 0.0234(16) Uani 1 1 d . . .
O9 O 0.4119(5) 0.5558(5) 0.2473(4) 0.0287(17) Uani 1 1 d . . .
O10 O 0.5523(5) 0.4319(5) 0.2206(4) 0.038(2) Uani 1 1 d . . .
O11 O 0.7114(5) 0.4520(5) 0.1242(4) 0.0318(18) Uani 1 1 d . . .
O12 O 0.7584(5) 0.5606(4) 0.0055(4) 0.0233(16) Uani 1 1 d . . .
O13 O 0.6715(6) 0.7216(5) -0.0109(5) 0.041(2) Uani 1 1 d . . .
O14 O 0.5054(6) 0.7760(5) 0.0475(4) 0.038(2) Uani 1 1 d . . .
O1W O 0.3801(6) 0.6123(5) 0.0291(4) 0.041(2) Uani 1 1 d . . .
O2W O 0.9152(5) 1.1510(5) 0.4756(4) 0.0321(18) Uani 1 1 d . . .
O3W O 0.4009(6) 0.4373(5) 0.1125(5) 0.045(2) Uani 1 1 d . . .
O4W O 0.8711(6) 1.0122(5) 0.5930(5) 0.043(2) Uani 1 1 d . . .
O5W O 0.5284(5) 0.6197(5) 0.1715(5) 0.036(2) Uani 1 1 d . . .
O6W O 0.7477(6) 1.1787(5) 0.4778(4) 0.0343(19) Uani 1 1 d . . .
O7W O 0.2292(6) 0.4351(5) 0.1326(5) 0.0350(19) Uani 1 1 d . . .
O8W O 1.0325(5) 1.1842(5) 0.6323(4) 0.0338(19) Uani 1 1 d . . .
O9W O 0.7210(5) 1.0919(6) 0.5825(5) 0.045(2) Uani 1 1 d . . .
O10W O 0.2219(6) 0.5830(5) 0.0859(5) 0.044(2) Uani 1 1 d . . .
C1 C 0.6594(7) 0.9671(6) 0.4022(6) 0.020(2) Uani 1 1 d U . .
C2 C 0.5155(7) 0.9226(6) 0.2927(5) 0.017(2) Uani 1 1 d U . .
H2 H 0.4797 0.9579 0.2816 0.021 Uiso 1 1 calc R . .
C3 C 0.4911(7) 0.8685(6) 0.3429(6) 0.020(2) Uani 1 1 d U . .
H3 H 0.4467 0.8795 0.3583 0.024 Uiso 1 1 calc R . .
C4 C 0.4478(7) 0.7724(6) 0.2297(6) 0.018(2) Uani 1 1 d U . .
C5 C 0.6068(7) 0.8678(6) 0.4714(6) 0.019(2) Uani 1 1 d U . .
H5A H 0.5547 0.8595 0.4837 0.023 Uiso 1 1 calc R . .
H5B H 0.6676 0.9124 0.5156 0.023 Uiso 1 1 calc R . .
C6 C 0.3994(6) 0.7016(5) 0.3156(5) 0.0137(18) Uani 1 1 d U . .
H6A H 0.3764 0.7211 0.3486 0.016 Uiso 1 1 calc R . .
H6B H 0.3430 0.6557 0.2691 0.016 Uiso 1 1 calc R . .
C7 C 0.6955(7) 0.7799(6) 0.4807(6) 0.022(2) Uani 1 1 d U . .
C8 C 0.5295(7) 0.7002(6) 0.4340(6) 0.018(2) Uani 1 1 d U . .
H8 H 0.4976 0.6995 0.4656 0.022 Uiso 1 1 calc R . .
C9 C 0.5747(7) 0.6354(6) 0.4413(6) 0.020(2) Uani 1 1 d U . .
H9 H 0.5628 0.6028 0.4758 0.024 Uiso 1 1 calc R . .
C10 C 0.4618(7) 0.5941(6) 0.3158(6) 0.020(2) Uani 1 1 d U . .
C11 C 0.7539(7) 0.6711(6) 0.5109(6) 0.020(2) Uani 1 1 d U . .
H11A H 0.7388 0.6372 0.5431 0.024 Uiso 1 1 calc R . .
H11B H 0.8144 0.7255 0.5436 0.024 Uiso 1 1 calc R . .
C12 C 0.5284(7) 0.4918(6) 0.3485(6) 0.023(2) Uani 1 1 d U . .
H12A H 0.4728 0.4534 0.2985 0.028 Uiso 1 1 calc R . .
H12B H 0.5205 0.4638 0.3860 0.028 Uiso 1 1 calc R . .
C13 C 0.8563(7) 0.6427(6) 0.4622(6) 0.022(2) Uani 1 1 d U . .
C14 C 0.7039(7) 0.5224(6) 0.4168(5) 0.018(2) Uani 1 1 d U . .
H14 H 0.6893 0.4917 0.4515 0.021 Uiso 1 1 calc R . .
C15 C 0.7646(7) 0.4926(6) 0.3903(6) 0.019(2) Uani 1 1 d U . .
H15 H 0.7743 0.4447 0.4091 0.023 Uiso 1 1 calc R . .
C16 C 0.6188(7) 0.4642(6) 0.2858(6) 0.024(2) Uani 1 1 d U . .
C17 C 0.9420(8) 0.5708(7) 0.4296(6) 0.027(2) Uani 1 1 d U . .
H17A H 0.9442 0.5193 0.4446 0.032 Uiso 1 1 calc R . .
H17B H 0.9979 0.6239 0.4704 0.032 Uiso 1 1 calc R . .
C18 C 0.7221(7) 0.4116(6) 0.2580(6) 0.023(2) Uani 1 1 d U . .
H18A H 0.6625 0.3814 0.2089 0.028 Uiso 1 1 calc R . .
H18B H 0.7345 0.3660 0.2783 0.028 Uiso 1 1 calc R . .
C19 C 1.0191(7) 0.6326(6) 0.3548(6) 0.024(2) Uani 1 1 d U . .
C20 C 0.9019(7) 0.4867(6) 0.2973(6) 0.020(2) Uani 1 1 d U . .
H20 H 0.9076 0.4367 0.3145 0.024 Uiso 1 1 calc R . .
C21 C 0.9535(6) 0.5105(6) 0.2492(5) 0.0147(19) Uani 1 1 d U . .
H21 H 0.9836 0.4723 0.2429 0.018 Uiso 1 1 calc R . .
C22 C 0.7903(7) 0.4722(6) 0.1786(6) 0.020(2) Uani 1 1 d U . .
C23 C 1.0901(7) 0.6568(6) 0.2733(6) 0.021(2) Uani 1 1 d U . .
H23A H 1.1120 0.6203 0.2511 0.025 Uiso 1 1 calc R . .
H23B H 1.1469 0.7032 0.3192 0.025 Uiso 1 1 calc R . .
C24 C 0.8836(7) 0.5041(6) 0.1094(5) 0.018(2) Uani 1 1 d U . .
H24A H 0.9317 0.4850 0.1104 0.021 Uiso 1 1 calc R . .
H24B H 0.8212 0.4616 0.0655 0.021 Uiso 1 1 calc R . .
C25 C 1.0584(7) 0.7807(6) 0.2390(5) 0.017(2) Uani 1 1 d U . .
C26 C 1.0082(7) 0.6593(6) 0.1378(6) 0.019(2) Uani 1 1 d U . .
H26 H 1.0509 0.6414 0.1249 0.023 Uiso 1 1 calc R . .
C27 C 0.9974(6) 0.7353(5) 0.1074(5) 0.0147(19) Uani 1 1 d U . .
H27 H 1.0377 0.7551 0.0829 0.018 Uiso 1 1 calc R . .
C28 C 0.8476(7) 0.6109(6) 0.0493(5) 0.0167(19) Uani 1 1 d U . .
C29 C 1.0532(7) 0.8953(6) 0.1793(6) 0.023(2) Uani 1 1 d U . .
H29A H 1.1024 0.9336 0.2314 0.027 Uiso 1 1 calc R . .
H29B H 1.0814 0.9106 0.1462 0.027 Uiso 1 1 calc R . .
C30 C 0.8532(8) 0.7390(6) 0.0034(6) 0.024(2) Uani 1 1 d U . .
H30A H 0.8969 0.7683 -0.0157 0.029 Uiso 1 1 calc R . .
H30B H 0.7921 0.6939 -0.0403 0.029 Uiso 1 1 calc R . .
C31 C 0.9667(8) 0.9697(7) 0.2053(7) 0.030(2) Uani 1 1 d U . .
C32 C 0.9062(7) 0.8959(6) 0.0796(6) 0.020(2) Uani 1 1 d U . .
H32 H 0.9409 0.9195 0.0519 0.024 Uiso 1 1 calc R . .
C33 C 0.8473(8) 0.9429(7) 0.0860(6) 0.029(2) Uani 1 1 d U . .
H33 H 0.8500 0.9867 0.0587 0.035 Uiso 1 1 calc R . .
C34 C 0.7435(7) 0.7896(6) 0.0225(6) 0.024(2) Uani 1 1 d U . .
C35 C 0.8713(7) 1.0519(6) 0.1998(6) 0.025(2) Uani 1 1 d U . .
H35A H 0.9249 1.0856 0.2516 0.030 Uiso 1 1 calc R . .
H35B H 0.8701 1.0929 0.1706 0.030 Uiso 1 1 calc R . .
C36 C 0.6625(8) 0.8821(7) 0.0255(6) 0.026(2) Uani 1 1 d U . .
H36A H 0.6070 0.8278 -0.0141 0.031 Uiso 1 1 calc R . .
H36B H 0.6719 0.9292 0.0027 0.031 Uiso 1 1 calc R . .
C37 C 0.7818(7) 1.0344(6) 0.2701(6) 0.023(2) Uani 1 1 d U . .
C38 C 0.6904(8) 0.9959(7) 0.1378(6) 0.026(2) Uani 1 1 d U . .
H38 H 0.6951 1.0409 0.1117 0.031 Uiso 1 1 calc R . .
C39 C 0.6261(7) 0.9909(7) 0.1781(6) 0.026(2) Uani 1 1 d U . .
H39 H 0.5959 1.0305 0.1665 0.031 Uiso 1 1 calc R . .
C40 C 0.5631(8) 0.8527(7) 0.0886(6) 0.028(2) Uani 1 1 d U . .
C41 C 0.6696(8) 1.0494(7) 0.3137(6) 0.026(2) Uani 1 1 d U . .
H41A H 0.7305 1.0919 0.3590 0.031 Uiso 1 1 calc R . .
H41B H 0.6308 1.0802 0.2956 0.031 Uiso 1 1 calc R . .
C42 C 0.4698(7) 0.8684(6) 0.1532(6) 0.023(2) Uani 1 1 d U . .
H42A H 0.4450 0.9119 0.1482 0.027 Uiso 1 1 calc R . .
H42B H 0.4198 0.8130 0.1120 0.027 Uiso 1 1 calc R . .

loop_
_atom_site_aniso_label
_atom_site_aniso_U_11
_atom_site_aniso_U_22
_atom_site_aniso_U_33
_atom_site_aniso_U_23
_atom_site_aniso_U_13
_atom_site_aniso_U_12
Gd1 0.0135(3) 0.0205(3) 0.0121(3) -0.0009(2) 0.0013(2) 0.0063(2)
Gd2 0.0143(3) 0.0209(3) 0.0121(3) -0.0015(2) 0.0008(2) 0.0061(2)
Cd1 0.0355(5) 0.0493(5) 0.0448(6) 0.0262(4) 0.0235(4) 0.0268(4)
Cl1 0.062(2) 0.0557(19) 0.055(2) 0.0158(16) 0.0379(19) 0.0348(17)
Cl2 0.057(2) 0.0628(19) 0.0401(18) 0.0170(15) 0.0292(16) 0.0385(17)
Cl3 0.0343(17) 0.076(2) 0.060(2) 0.0438(19) 0.0285(16) 0.0353(16)
Cl4 0.0381(17) 0.067(2) 0.0462(19) 0.0292(17) 0.0253(15) 0.0235(15)
Cl5 0.065(3) 0.069(2) 0.077(3) 0.029(2) 0.019(2) 0.037(2)
Cl6 0.071(3) 0.092(3) 0.107(3) 0.079(3) 0.063(3) 0.064(2)
Cl7 0.106(10) 0.35(3) 0.165(14) -0.133(16) 0.014(9) 0.068(13)
Cl8 0.099(10) 0.39(3) 0.182(16) -0.093(18) 0.054(10) 0.038(14)
Cl7' 0.045(5) 0.018(4) 0.020(4) 0.009(3) 0.017(4) 0.009(3)
Cl8' 0.017(3) 0.001(3) 0.009(3) 0.001(2) 0.007(2) 0.001(2)
N1 0.023(2) 0.023(2) 0.022(2) 0.0070(11) 0.0109(13) 0.0102(12)
N2 0.0177(19) 0.0177(19) 0.0180(19) 0.0059(11) 0.0078(12) 0.0089(12)
N3 0.0174(19) 0.0175(19) 0.0179(19) 0.0055(11) 0.0081(12) 0.0087(12)
N4 0.0190(19) 0.0187(19) 0.0181(19) 0.0054(11) 0.0089(12) 0.0090(12)
N5 0.022(2) 0.022(2) 0.022(2) 0.0065(11) 0.0101(12) 0.0103(12)
N6 0.023(2) 0.023(2) 0.024(2) 0.0069(11) 0.0112(13) 0.0113(12)
N7 0.024(2) 0.024(2) 0.024(2) 0.0079(11) 0.0107(13) 0.0114(12)
N8 0.027(2) 0.026(2) 0.026(2) 0.0081(11) 0.0130(13) 0.0124(13)
N9 0.0199(19) 0.0195(19) 0.020(2) 0.0061(11) 0.0093(12) 0.0094(12)
N10 0.0202(19) 0.0213(19) 0.020(2) 0.0062(11) 0.0099(12) 0.0097(12)
N11 0.020(2) 0.022(2) 0.021(2) 0.0060(11) 0.0099(12) 0.0100(12)
N12 0.022(2) 0.023(2) 0.022(2) 0.0064(11) 0.0106(12) 0.0104(12)
N13 0.022(2) 0.023(2) 0.022(2) 0.0072(11) 0.0106(12) 0.0104(12)
N14 0.0195(19) 0.0196(19) 0.0195(19) 0.0061(11) 0.0095(12) 0.0090(12)
N15 0.022(2) 0.023(2) 0.022(2) 0.0075(11) 0.0106(13) 0.0100(12)
N16 0.022(2) 0.022(2) 0.021(2) 0.0069(11) 0.0104(12) 0.0096(12)
N17 0.0143(18) 0.0135(18) 0.0132(18) 0.0043(10) 0.0064(12) 0.0068(11)
N18 0.0202(19) 0.0200(19) 0.020(2) 0.0065(11) 0.0092(12) 0.0094(12)
N19 0.0202(19) 0.0206(19) 0.020(2) 0.0067(11) 0.0098(12) 0.0089(12)
N20 0.0200(19) 0.0195(19) 0.019(2) 0.0064(11) 0.0085(12) 0.0093(12)
N21 0.030(2) 0.029(2) 0.029(2) 0.0096(12) 0.0135(13) 0.0140(13)
N22 0.026(2) 0.025(2) 0.025(2) 0.0085(11) 0.0118(13) 0.0114(12)
N23 0.022(2) 0.022(2) 0.022(2) 0.0064(11) 0.0104(12) 0.0105(12)
N24 0.026(2) 0.026(2) 0.026(2) 0.0076(11) 0.0126(13) 0.0119(12)
N25 0.026(2) 0.027(2) 0.026(2) 0.0081(11) 0.0132(13) 0.0119(12)
N26 0.028(2) 0.028(2) 0.027(2) 0.0084(11) 0.0137(13) 0.0126(13)
N27 0.028(2) 0.028(2) 0.028(2) 0.0088(11) 0.0134(13) 0.0130(13)
N28 0.029(2) 0.029(2) 0.029(2) 0.0094(11) 0.0144(13) 0.0129(13)
O1 0.012(3) 0.020(3) 0.022(4) -0.002(3) 0.003(3) 0.001(3)
O2 0.018(4) 0.029(4) 0.047(5) 0.005(4) 0.008(4) 0.013(3)
O3 0.035(4) 0.024(4) 0.051(5) 0.005(4) 0.026(4) 0.009(3)
O4 0.035(4) 0.012(3) 0.028(4) 0.002(3) 0.008(3) 0.006(3)
O5 0.024(4) 0.024(3) 0.018(4) 0.006(3) 0.009(3) 0.012(3)
O6 0.049(5) 0.039(4) 0.016(4) 0.003(3) 0.001(4) 0.019(4)
O7 0.024(4) 0.051(5) 0.014(4) -0.012(3) -0.001(3) 0.010(4)
O8 0.025(4) 0.015(3) 0.015(4) -0.003(3) 0.001(3) 0.006(3)
O9 0.029(4) 0.029(4) 0.010(4) 0.000(3) 0.001(3) 0.006(3)
O10 0.025(4) 0.054(5) 0.019(4) -0.002(4) -0.001(3) 0.022(4)
O11 0.016(4) 0.052(5) 0.019(4) 0.005(3) 0.003(3) 0.015(3)
O12 0.026(4) 0.024(3) 0.010(3) 0.001(3) 0.005(3) 0.007(3)
O13 0.025(4) 0.028(4) 0.044(5) -0.011(4) 0.009(4) 0.003(3)
O14 0.040(5) 0.031(4) 0.027(4) -0.008(3) 0.017(4) 0.005(3)
O1W 0.044(5) 0.037(4) 0.008(4) 0.003(3) 0.005(4) -0.006(4)
O2W 0.024(4) 0.030(4) 0.026(4) 0.003(3) 0.012(3) -0.002(3)
O3W 0.032(5) 0.033(4) 0.029(5) -0.012(4) -0.021(4) 0.022(4)
O4W 0.054(5) 0.020(4) 0.026(4) 0.002(3) -0.005(4) 0.018(4)
O5W 0.018(4) 0.043(4) 0.034(5) 0.000(4) 0.007(3) 0.011(3)
O6W 0.043(5) 0.033(4) 0.023(4) 0.003(3) 0.008(4) 0.026(4)
O7W 0.034(4) 0.030(4) 0.036(5) 0.002(3) 0.024(4) 0.004(3)
O8W 0.018(4) 0.044(4) 0.030(4) 0.004(4) 0.004(3) 0.015(3)
O9W 0.011(4) 0.071(6) 0.034(5) 0.000(4) 0.009(4) 0.007(4)
O10W 0.021(4) 0.044(5) 0.050(5) -0.005(4) 0.002(4) 0.021(4)
C1 0.021(2) 0.020(2) 0.020(2) 0.0063(12) 0.0098(14) 0.0094(13)
C2 0.018(2) 0.018(2) 0.017(2) 0.0054(11) 0.0079(13) 0.0085(13)
C3 0.020(2) 0.020(2) 0.020(2) 0.0057(11) 0.0095(13) 0.0097(13)
C4 0.017(2) 0.019(2) 0.018(2) 0.0054(11) 0.0085(13) 0.0084(13)
C5 0.019(2) 0.019(2) 0.019(2) 0.0060(11) 0.0091(13) 0.0091(13)
C6 0.014(2) 0.013(2) 0.014(2) 0.0040(11) 0.0063(13) 0.0063(12)
C7 0.022(2) 0.021(2) 0.022(2) 0.0060(12) 0.0103(14) 0.0106(13)
C8 0.018(2) 0.019(2) 0.018(2) 0.0052(11) 0.0088(13) 0.0087(13)
C9 0.020(2) 0.020(2) 0.020(2) 0.0069(12) 0.0093(13) 0.0096(13)
C10 0.020(2) 0.020(2) 0.020(2) 0.0063(12) 0.0097(14) 0.0091(13)
C11 0.020(2) 0.020(2) 0.020(2) 0.0065(12) 0.0095(13) 0.0098(13)
C12 0.023(2) 0.023(2) 0.024(2) 0.0069(12) 0.0112(14) 0.0110(13)
C13 0.022(2) 0.023(2) 0.021(2) 0.0077(12) 0.0104(14) 0.0099(13)
C14 0.017(2) 0.017(2) 0.017(2) 0.0055(11) 0.0082(13) 0.0079(13)
C15 0.020(2) 0.019(2) 0.019(2) 0.0065(11) 0.0092(13) 0.0087(13)
C16 0.023(2) 0.024(2) 0.024(2) 0.0074(12) 0.0113(14) 0.0115(14)
C17 0.026(2) 0.027(2) 0.026(2) 0.0086(12) 0.0130(14) 0.0120(14)
C18 0.023(2) 0.023(2) 0.023(2) 0.0080(12) 0.0109(14) 0.0104(13)
C19 0.023(2) 0.024(2) 0.023(2) 0.0081(12) 0.0109(14) 0.0108(13)
C20 0.020(2) 0.020(2) 0.020(2) 0.0066(12) 0.0096(13) 0.0092(13)
C21 0.015(2) 0.015(2) 0.015(2) 0.0058(11) 0.0068(13) 0.0066(12)
C22 0.020(2) 0.020(2) 0.020(2) 0.0064(12) 0.0098(14) 0.0091(13)
C23 0.021(2) 0.022(2) 0.020(2) 0.0070(12) 0.0104(14) 0.0088(13)
C24 0.018(2) 0.018(2) 0.018(2) 0.0052(11) 0.0091(13) 0.0079(13)
C25 0.016(2) 0.017(2) 0.017(2) 0.0050(11) 0.0079(13) 0.0073(13)
C26 0.019(2) 0.019(2) 0.019(2) 0.0055(11) 0.0094(13) 0.0092(13)
C27 0.015(2) 0.014(2) 0.014(2) 0.0049(11) 0.0066(13) 0.0070(12)
C28 0.017(2) 0.017(2) 0.017(2) 0.0043(11) 0.0086(13) 0.0077(13)
C29 0.023(2) 0.022(2) 0.023(2) 0.0077(12) 0.0108(14) 0.0102(13)
C30 0.024(2) 0.024(2) 0.024(2) 0.0077(12) 0.0112(14) 0.0118(14)
C31 0.030(3) 0.030(3) 0.030(3) 0.0099(12) 0.0143(15) 0.0141(14)
C32 0.020(2) 0.019(2) 0.020(2) 0.0064(11) 0.0088(13) 0.0097(13)
C33 0.029(3) 0.029(3) 0.029(3) 0.0096(12) 0.0139(15) 0.0131(14)
C34 0.024(2) 0.024(2) 0.024(2) 0.0078(12) 0.0119(14) 0.0106(14)
C35 0.025(2) 0.025(2) 0.024(2) 0.0077(12) 0.0121(14) 0.0110(14)
C36 0.026(2) 0.026(2) 0.026(2) 0.0074(12) 0.0119(14) 0.0129(14)
C37 0.023(2) 0.023(2) 0.022(2) 0.0077(12) 0.0113(14) 0.0101(13)
C38 0.026(2) 0.026(2) 0.026(2) 0.0084(12) 0.0127(14) 0.0117(14)
C39 0.026(2) 0.026(2) 0.025(2) 0.0088(12) 0.0127(14) 0.0111(14)
C40 0.028(3) 0.028(3) 0.027(3) 0.0096(12) 0.0137(15) 0.0118(14)
C41 0.026(2) 0.027(2) 0.026(2) 0.0082(12) 0.0132(14) 0.0118(14)
C42 0.022(2) 0.023(2) 0.023(2) 0.0080(12) 0.0106(14) 0.0104(13)

loop_
_atom_type_symbol
_atom_type_description
_atom_type_scat_dispersion_real
_atom_type_scat_dispersion_imag
_atom_type_scat_source
C C 0.0033 0.0016 'International Tables Vol C Tables 4.2.6.8 and 6.1.1.4'
H H 0.0000 0.0000 'International Tables Vol C Tables 4.2.6.8 and 6.1.1.4'
N N 0.0061 0.0033 'International Tables Vol C Tables 4.2.6.8 and 6.1.1.4'
O O 0.0106 0.0060 'International Tables Vol C Tables 4.2.6.8 and 6.1.1.4'
Gd Gd -0.1653 3.9035 'International Tables Vol C Tables 4.2.6.8 and 6.1.1.4'
Cd Cd -0.8075 1.2024 'International Tables Vol C Tables 4.2.6.8 and 6.1.1.4'
Cl Cl 0.1484 0.1585 'International Tables Vol C Tables 4.2.6.8 and 6.1.1.4'

loop_
_geom_angle_atom_site_label_1
_geom_angle_atom_site_label_2
_geom_angle_atom_site_label_3
_geom_angle
_geom_angle_site_symmetry_1
_geom_angle_site_symmetry_3
O4W Gd1 O2W 103.6(3) . .
O4W Gd1 O4 147.5(3) . 2_776
O2W Gd1 O4 82.1(3) . 2_776
O4W Gd1 O9W 87.0(4) . .
O2W Gd1 O9W 145.7(3) . .
O4 Gd1 O9W 106.4(3) 2_776 .
O4W Gd1 O5 76.6(3) . 2_776
O2W Gd1 O5 144.6(2) . 2_776
O4 Gd1 O5 80.7(2) 2_776 2_776
O9W Gd1 O5 69.3(3) . 2_776
O4W Gd1 O1 71.5(3) . .
O2W Gd1 O1 72.8(2) . .
O4 Gd1 O1 139.0(3) 2_776 .
O9W Gd1 O1 80.1(3) . .
O5 Gd1 O1 136.6(2) 2_776 .
O4W Gd1 O6W 141.5(3) . .
O2W Gd1 O6W 79.9(3) . .
O4 Gd1 O6W 70.8(3) 2_776 .
O9W Gd1 O6W 72.3(3) . .
O5 Gd1 O6W 122.3(2) 2_776 .
O1 Gd1 O6W 73.2(2) . .
O4W Gd1 O8W 75.9(3) . .
O2W Gd1 O8W 72.9(3) . .
O4 Gd1 O8W 75.5(3) 2_776 .
O9W Gd1 O8W 141.3(3) . .
O5 Gd1 O8W 73.0(3) 2_776 .
O1 Gd1 O8W 124.5(2) . .
O6W Gd1 O8W 138.9(3) . .
O3W Gd2 O1W 103.9(4) . .
O3W Gd2 O9 82.0(3) . .
O1W Gd2 O9 147.7(2) . .
O3W Gd2 O8 143.7(2) . .
O1W Gd2 O8 76.9(3) . .
O9 Gd2 O8 80.1(2) . .
O3W Gd2 O10W 146.2(3) . .
O1W Gd2 O10W 86.3(4) . .
O9 Gd2 O10W 106.6(3) . .
O8 Gd2 O10W 69.8(3) . .
O3W Gd2 O12 72.8(2) . 2_665
O1W Gd2 O12 72.1(2) . 2_665
O9 Gd2 O12 138.4(2) . 2_665
O8 Gd2 O12 137.8(2) . 2_665
O10W Gd2 O12 80.2(3) . 2_665
O3W Gd2 O5W 72.2(3) . .
O1W Gd2 O5W 75.5(3) . .
O9 Gd2 O5W 76.3(3) . .
O8 Gd2 O5W 73.0(3) . .
O10W Gd2 O5W 141.3(3) . .
O12 Gd2 O5W 123.9(3) 2_665 .
O3W Gd2 O7W 80.4(3) . .
O1W Gd2 O7W 142.0(3) . .
O9 Gd2 O7W 70.0(3) . .
O8 Gd2 O7W 121.7(3) . .
O10W Gd2 O7W 72.6(3) . .
O12 Gd2 O7W 73.4(2) 2_665 .
O5W Gd2 O7W 139.0(3) . .
Cl1 Cd1 Cl3 105.27(13) . .
Cl1 Cd1 Cl2 114.07(13) . .
Cl3 Cd1 Cl2 106.99(12) . .
Cl1 Cd1 Cl4 109.51(12) . .
Cl3 Cd1 Cl4 113.82(12) . .
Cl2 Cd1 Cl4 107.32(12) . .
C1 N1 C41 123.1(9) . .
C1 N1 C2 111.2(8) . .
C41 N1 C2 124.7(9) . .
C1 N2 C5 124.8(8) . .
C1 N2 C3 113.4(8) . .
C5 N2 C3 121.8(8) . .
C4 N3 C42 123.8(8) . .
C4 N3 C2 109.7(8) . .
C42 N3 C2 124.3(8) . .
C4 N4 C3 111.5(8) . .
C4 N4 C6 125.1(8) . .
C3 N4 C6 121.9(8) . .
C7 N5 C8 113.3(8) . .
C7 N5 C5 123.2(8) . .
C8 N5 C5 122.2(8) . .
C7 N6 C9 111.9(8) . .
C7 N6 C11 120.8(8) . .
C9 N6 C11 125.0(8) . .
C10 N7 C6 122.9(8) . .
C10 N7 C8 112.3(8) . .
C6 N7 C8 124.8(8) . .
C10 N8 C9 112.4(8) . .
C10 N8 C12 120.9(8) . .
C9 N8 C12 123.7(9) . .
C13 N9 C11 121.3(8) . .
C13 N9 C14 110.0(8) . .
C11 N9 C14 123.3(8) . .
C13 N10 C17 122.4(8) . .
C13 N10 C15 113.0(8) . .
C17 N10 C15 121.5(8) . .
C16 N11 C14 112.1(8) . .
C16 N11 C12 123.5(8) . .
C14 N11 C12 122.3(8) . .
C16 N12 C18 121.2(8) . .
C16 N12 C15 111.6(8) . .
C18 N12 C15 124.0(8) . .
C19 N13 C20 111.6(8) . .
C19 N13 C17 122.8(8) . .
C20 N13 C17 124.4(8) . .
C19 N14 C23 123.1(8) . .
C19 N14 C21 113.6(8) . .
C23 N14 C21 123.2(8) . .
C22 N15 C20 112.3(8) . .
C22 N15 C18 123.1(8) . .
C20 N15 C18 122.4(8) . .
C22 N16 C21 111.7(8) . .
C22 N16 C24 122.9(8) . .
C21 N16 C24 124.3(8) . .
C25 N17 C23 124.8(8) . .
C25 N17 C26 112.0(8) . .
C23 N17 C26 123.0(7) . .
C25 N18 C27 114.0(8) . .
C25 N18 C29 120.6(8) . .
C27 N18 C29 123.5(8) . .
C28 N19 C24 124.8(8) . .
C28 N19 C26 111.5(8) . .
C24 N19 C26 123.6(8) . .
C28 N20 C27 112.4(8) . .
C28 N20 C30 123.9(8) . .
C27 N20 C30 123.1(8) . .
C31 N21 C29 122.9(9) . .
C31 N21 C32 111.8(9) . .
C29 N21 C32 122.2(9) . .
C31 N22 C33 111.5(9) . .
C31 N22 C35 122.0(9) . .
C33 N22 C35 124.2(9) . .
C34 N23 C30 122.2(8) . .
C34 N23 C32 112.3(8) . .
C30 N23 C32 123.2(8) . .
C34 N24 C36 121.3(8) . .
C34 N24 C33 111.2(8) . .
C36 N24 C33 122.6(8) . .
C37 N25 C35 120.5(9) . .
C37 N25 C38 112.3(9) . .
C35 N25 C38 121.7(9) . .
C37 N26 C39 113.7(9) . .
C37 N26 C41 122.3(9) . .
C39 N26 C41 122.7(9) . .
C40 N27 C38 114.9(9) . .
C40 N27 C36 122.4(9) . .
C38 N27 C36 121.4(8) . .
C40 N28 C42 125.0(9) . .
C40 N28 C39 111.8(9) . .
C42 N28 C39 121.6(9) . .
C1 O1 Gd1 143.2(6) . .
C19 O4 Gd1 152.9(7) . 2_776
C25 O5 Gd1 157.6(7) . 2_776
C4 O8 Gd2 157.7(7) . .
C10 O9 Gd2 153.9(7) . .
C28 O12 Gd2 141.8(6) . 2_665
O1 C1 N1 126.9(9) . .
O1 C1 N2 124.3(9) . .
N1 C1 N2 108.9(8) . .
N1 C2 N3 113.1(8) . .
N1 C2 C3 106.3(8) . .
N3 C2 C3 103.3(7) . .
N1 C2 H2 111.3 . .
N3 C2 H2 111.3 . .
C3 C2 H2 111.3 . .
N4 C3 N2 112.7(8) . .
N4 C3 C2 103.5(7) . .
N2 C3 C2 100.0(7) . .
N4 C3 H3 113.2 . .
N2 C3 H3 113.2 . .
C2 C3 H3 113.2 . .
O8 C4 N4 124.7(9) . .
O8 C4 N3 123.2(9) . .
N4 C4 N3 111.9(8) . .
N2 C5 N5 113.9(8) . .
N2 C5 H5A 108.8 . .
N5 C5 H5A 108.8 . .
N2 C5 H5B 108.8 . .
N5 C5 H5B 108.8 . .
H5A C5 H5B 107.7 . .
N7 C6 N4 110.6(7) . .
N7 C6 H6A 109.5 . .
N4 C6 H6A 109.5 . .
N7 C6 H6B 109.5 . .
N4 C6 H6B 109.5 . .
H6A C6 H6B 108.1 . .
O2 C7 N5 126.4(9) . .
O2 C7 N6 124.8(9) . .
N5 C7 N6 108.7(8) . .
N5 C8 N7 114.0(8) . .
N5 C8 C9 102.7(8) . .
N7 C8 C9 101.4(7) . .
N5 C8 H8 112.6 . .
N7 C8 H8 112.6 . .
C9 C8 H8 112.6 . .
N8 C9 N6 114.7(8) . .
N8 C9 C8 104.9(8) . .
N6 C9 C8 103.2(7) . .
N8 C9 H9 111.2 . .
N6 C9 H9 111.2 . .
C8 C9 H9 111.2 . .
O9 C10 N8 127.3(9) . .
O9 C10 N7 123.7(10) . .
N8 C10 N7 108.9(8) . .
N6 C11 N9 111.3(8) . .
N6 C11 H11A 109.4 . .
N9 C11 H11A 109.4 . .
N6 C11 H11B 109.4 . .
N9 C11 H11B 109.4 . .
H11A C11 H11B 108.0 . .
N8 C12 N11 112.6(8) . .
N8 C12 H12A 109.1 . .
N11 C12 H12A 109.1 . .
N8 C12 H12B 109.1 . .
N11 C12 H12B 109.1 . .
H12A C12 H12B 107.8 . .
O3 C13 N10 127.1(10) . .
O3 C13 N9 123.3(9) . .
N10 C13 N9 109.6(8) . .
N11 C14 N9 114.8(8) . .
N11 C14 C15 104.8(8) . .
N9 C14 C15 103.7(7) . .
N11 C14 H14 111.1 . .
N9 C14 H14 111.1 . .
C15 C14 H14 111.1 . .
N12 C15 N10 114.3(8) . .
N12 C15 C14 102.8(8) . .
N10 C15 C14 103.1(7) . .
N12 C15 H15 112.0 . .
N10 C15 H15 112.0 . .
C14 C15 H15 112.0 . .
O10 C16 N11 126.6(10) . .
O10 C16 N12 124.6(10) . .
N11 C16 N12 108.5(9) . .
N10 C17 N13 113.7(9) . .
N10 C17 H17A 108.8 . .
N13 C17 H17A 108.8 . .
N10 C17 H17B 108.8 . .
N13 C17 H17B 108.8 . .
H17A C17 H17B 107.7 . .
N12 C18 N15 114.0(8) . .
N12 C18 H18A 108.7 . .
N15 C18 H18A 108.7 . .
N12 C18 H18B 108.7 . .
N15 C18 H18B 108.7 . .
H18A C18 H18B 107.6 . .
O4 C19 N14 126.8(10) . .
O4 C19 N13 123.6(10) . .
N14 C19 N13 109.5(8) . .
N13 C20 N15 114.5(8) . .
N13 C20 C21 104.4(7) . .
N15 C20 C21 103.3(8) . .
N13 C20 H20 111.3 . .
N15 C20 H20 111.3 . .
C21 C20 H20 111.3 . .
N16 C21 N14 113.1(7) . .
N16 C21 C20 102.5(7) . .
N14 C21 C20 100.7(7) . .
N16 C21 H21 113.1 . .
N14 C21 H21 113.1 . .
C20 C21 H21 113.1 . .
O11 C22 N15 124.2(9) . .
O11 C22 N16 125.6(9) . .
N15 C22 N16 110.0(9) . .
N14 C23 N17 114.9(8) . .
N14 C23 H23A 108.6 . .
N17 C23 H23A 108.6 . .
N14 C23 H23B 108.6 . .
N17 C23 H23B 108.6 . .
H23A C23 H23B 107.5 . .
N19 C24 N16 115.2(8) . .
N19 C24 H24A 108.5 . .
N16 C24 H24A 108.5 . .
N19 C24 H24B 108.5 . .
N16 C24 H24B 108.5 . .
H24A C24 H24B 107.5 . .
O5 C25 N18 127.0(9) . .
O5 C25 N17 124.8(9) . .
N18 C25 N17 108.0(8) . .
N19 C26 N17 116.2(8) . .
N19 C26 C27 103.2(8) . .
N17 C26 C27 103.2(7) . .
N19 C26 H26 111.2 . .
N17 C26 H26 111.2 . .
C27 C26 H26 111.2 . .
N18 C27 N20 115.0(8) . .
N18 C27 C26 102.6(7) . .
N20 C27 C26 103.2(7) . .
N18 C27 H27 111.8 . .
N20 C27 H27 111.8 . .
C26 C27 H27 111.8 . .
O12 C28 N19 125.2(8) . .
O12 C28 N20 125.3(9) . .
N19 C28 N20 109.5(8) . .
N21 C29 N18 113.6(8) . .
N21 C29 H29A 108.9 . .
N18 C29 H29A 108.9 . .
N21 C29 H29B 108.9 . .
N18 C29 H29B 108.9 . .
H29A C29 H29B 107.7 . .
N23 C30 N20 112.8(8) . .
N23 C30 H30A 109.0 . .
N20 C30 H30A 109.0 . .
N23 C30 H30B 109.0 . .
N20 C30 H30B 109.0 . .
H30A C30 H30B 107.8 . .
O6 C31 N21 127.2(11) . .
O6 C31 N22 123.7(10) . .
N21 C31 N22 108.9(9) . .
N21 C32 N23 113.4(8) . .
N21 C32 C33 103.0(8) . .
N23 C32 C33 104.5(8) . .
N21 C32 H32 111.8 . .
N23 C32 H32 111.8 . .
C33 C32 H32 111.8 . .
N22 C33 N24 112.5(9) . .
N22 C33 C32 104.0(9) . .
N24 C33 C32 103.1(8) . .
N22 C33 H33 112.2 . .
N24 C33 H33 112.2 . .
C32 C33 H33 112.2 . .
O13 C34 N23 127.2(10) . .
O13 C34 N24 124.2(10) . .
N23 C34 N24 108.7(8) . .
N25 C35 N22 113.1(8) . .
N25 C35 H35A 109.0 . .
N22 C35 H35A 109.0 . .
N25 C35 H35B 109.0 . .
N22 C35 H35B 109.0 . .
H35A C35 H35B 107.8 . .
N24 C36 N27 113.0(9) . .
N24 C36 H36A 109.0 . .
N27 C36 H36A 109.0 . .
N24 C36 H36B 109.0 . .
N27 C36 H36B 109.0 . .
H36A C36 H36B 107.8 . .
O7 C37 N26 127.6(10) . .
O7 C37 N25 124.2(10) . .
N26 C37 N25 108.2(9) . .
N27 C38 N25 113.5(9) . .
N27 C38 C39 101.5(8) . .
N25 C38 C39 100.6(8) . .
N27 C38 H38 113.3 . .
N25 C38 H38 113.3 . .
C39 C38 H38 113.3 . .
N26 C39 N28 117.5(9) . .
N26 C39 C38 104.4(9) . .
N28 C39 C38 102.7(8) . .
N26 C39 H39 110.5 . .
N28 C39 H39 110.5 . .
C38 C39 H39 110.5 . .
O14 C40 N27 127.4(10) . .
O14 C40 N28 123.6(10) . .
N27 C40 N28 109.0(9) . .
N1 C41 N26 113.2(8) . .
N1 C41 H41A 108.9 . .
N26 C41 H41A 108.9 . .
N1 C41 H41B 108.9 . .
N26 C41 H41B 108.9 . .
H41A C41 H41B 107.8 . .
N3 C42 N28 115.6(9) . .
N3 C42 H42A 108.4 . .
N28 C42 H42A 108.4 . .
N3 C42 H42B 108.4 . .
N28 C42 H42B 108.4 . .
H42A C42 H42B 107.4 . .

loop_
_geom_bond_atom_site_label_1
_geom_bond_atom_site_label_2
_geom_bond_distance
_geom_bond_site_symmetry_2
Gd1 O4W 2.337(8) .
Gd1 O2W 2.347(8) .
Gd1 O4 2.350(6) 2_776
Gd1 O9W 2.390(7) .
Gd1 O5 2.398(7) 2_776
Gd1 O1 2.418(6) .
Gd1 O6W 2.426(8) .
Gd1 O8W 2.432(7) .
Gd2 O3W 2.341(8) .
Gd2 O1W 2.351(8) .
Gd2 O9 2.362(7) .
Gd2 O8 2.369(6) .
Gd2 O10W 2.373(8) .
Gd2 O12 2.416(6) 2_665
Gd2 O5W 2.433(7) .
Gd2 O7W 2.444(7) .
Cd1 Cl1 2.441(4) .
Cd1 Cl3 2.442(3) .
Cd1 Cl2 2.450(3) .
Cd1 Cl4 2.452(3) .
N1 C1 1.356(14) .
N1 C41 1.428(13) .
N1 C2 1.446(12) .
N2 C1 1.359(12) .
N2 C5 1.453(13) .
N2 C3 1.488(13) .
N3 C4 1.360(12) .
N3 C42 1.408(13) .
N3 C2 1.480(12) .
N4 C4 1.326(13) .
N4 C3 1.461(12) .
N4 C6 1.473(12) .
N5 C7 1.345(13) .
N5 C8 1.442(12) .
N5 C5 1.459(12) .
N6 C7 1.369(13) .
N6 C9 1.449(12) .
N6 C11 1.450(13) .
N7 C10 1.367(12) .
N7 C6 1.410(12) .
N7 C8 1.462(13) .
N8 C10 1.350(13) .
N8 C9 1.421(13) .
N8 C12 1.453(13) .
N9 C13 1.373(13) .
N9 C11 1.457(12) .
N9 C14 1.488(11) .
N10 C13 1.346(12) .
N10 C17 1.436(13) .
N10 C15 1.455(12) .
N11 C16 1.351(13) .
N11 C14 1.437(13) .
N11 C12 1.462(13) .
N12 C16 1.392(14) .
N12 C18 1.421(13) .
N12 C15 1.448(13) .
N13 C19 1.360(13) .
N13 C20 1.431(12) .
N13 C17 1.465(14) .
N14 C19 1.317(13) .
N14 C23 1.417(12) .
N14 C21 1.469(11) .
N15 C22 1.331(13) .
N15 C20 1.444(13) .
N15 C18 1.473(13) .
N16 C22 1.360(13) .
N16 C21 1.450(13) .
N16 C24 1.458(13) .
N17 C25 1.363(12) .
N17 C23 1.450(13) .
N17 C26 1.458(12) .
N18 C25 1.358(13) .
N18 C27 1.432(12) .
N18 C29 1.466(12) .
N19 C28 1.353(13) .
N19 C24 1.419(12) .
N19 C26 1.456(12) .
N20 C28 1.357(12) .
N20 C27 1.438(12) .
N20 C30 1.458(13) .
N21 C31 1.332(14) .
N21 C29 1.427(14) .
N21 C32 1.443(14) .
N22 C31 1.363(14) .
N22 C33 1.419(14) .
N22 C35 1.478(13) .
N23 C34 1.370(13) .
N23 C30 1.436(13) .
N23 C32 1.456(12) .
N24 C34 1.376(13) .
N24 C36 1.446(14) .
N24 C33 1.492(13) .
N25 C37 1.374(14) .
N25 C35 1.436(13) .
N25 C38 1.455(14) .
N26 C37 1.361(14) .
N26 C39 1.385(14) .
N26 C41 1.464(14) .
N27 C40 1.321(14) .
N27 C38 1.451(13) .
N27 C36 1.477(14) .
N28 C40 1.384(14) .
N28 C42 1.419(14) .
N28 C39 1.457(13) .
O1 C1 1.237(12) .
O2 C7 1.227(12) .
O3 C13 1.179(12) .
O4 C19 1.246(12) .
O4 Gd1 2.350(6) 2_776
O5 C25 1.207(11) .
O5 Gd1 2.398(7) 2_776
O6 C31 1.238(14) .
O7 C37 1.231(13) .
O8 C4 1.257(11) .
O9 C10 1.225(12) .
O10 C16 1.221(13) .
O11 C22 1.230(12) .
O12 C28 1.264(11) .
O12 Gd2 2.416(6) 2_665
O13 C34 1.185(12) .
O14 C40 1.227(12) .
C2 C3 1.544(14) .
C2 H2 0.9900 .
C3 H3 0.9900 .
C5 H5A 0.9800 .
C5 H5B 0.9800 .
C6 H6A 0.9800 .
C6 H6B 0.9800 .
C8 C9 1.555(13) .
C8 H8 0.9900 .
C9 H9 0.9900 .
C11 H11A 0.9800 .
C11 H11B 0.9800 .
C12 H12A 0.9800 .
C12 H12B 0.9800 .
C14 C15 1.538(13) .
C14 H14 0.9900 .
C15 H15 0.9900 .
C17 H17A 0.9800 .
C17 H17B 0.9800 .
C18 H18A 0.9800 .
C18 H18B 0.9800 .
C20 C21 1.556(13) .
C20 H20 0.9900 .
C21 H21 0.9900 .
C23 H23A 0.9800 .
C23 H23B 0.9800 .
C24 H24A 0.9800 .
C24 H24B 0.9800 .
C26 C27 1.553(13) .
C26 H26 0.9900 .
C27 H27 0.9900 .
C29 H29A 0.9800 .
C29 H29B 0.9800 .
C30 H30A 0.9800 .
C30 H30B 0.9800 .
C32 C33 1.526(15) .
C32 H32 0.9900 .
C33 H33 0.9900 .
C35 H35A 0.9800 .
C35 H35B 0.9800 .
C36 H36A 0.9800 .
C36 H36B 0.9800 .
C38 C39 1.592(15) .
C38 H38 0.9900 .
C39 H39 0.9900 .
C41 H41A 0.9800 .
C41 H41B 0.9800 .
C42 H42A 0.9800 .
C42 H42B 0.9800 .

loop_
_platon_squeeze_void_nr
_platon_squeeze_void_average_x
_platon_squeeze_void_average_y
_platon_squeeze_void_average_z
_platon_squeeze_void_volume
_platon_squeeze_void_count_electrons
_platon_squeeze_void_content
1 0.000 0.000 0.500 48 19 ' '
2 -0.040 0.016 -0.001 1433 798 ' '
3 0.240 0.353 0.699 11 4 ' '
4 0.500 0.500 1.000 51 25 ' '
5 0.475 0.674 0.912 5 4 ' '
6 0.525 0.326 0.088 5 2 ' '
7 0.760 0.647 0.301 12 4 ' '
